data_2208171
loop_
_publ_author_name
'Li-Xue Zhang'
'San-Nu Zhou'
'Jian-Yu Jin'
'Mao-Lin Hu'
'An-Jiang Zhang'

_publ_section_title
6-(4-Chlorophenyl)-3-(<small>D</small>-<i>gluco</i>-pentitol-1-yl)-7<i>H</i>-1,2,4-triazolo[3,4-<i>b</i>][1,3,4]thiadiazine
_journal_coeditor_code SJ6187
_journal_issue 2
_journal_name_full 'Acta Crystallographica Section E'
_journal_page_first o434
_journal_page_last o436
_journal_paper_doi 10.1107/S1600536805042923
_journal_volume 62
_journal_year 2006
_chemical_formula_iupac 'C15 H17 Cl N4 O5 S'
_chemical_formula_moiety 'C15 H17 Cl N4 O5 S'
_chemical_formula_sum 'C15 H17 Cl N4 O5 S'
_chemical_formula_weight 400.84
_chemical_name_systematic
;
6-(4-Chlorophenyl)-3-(D-gluco-pentitol-1-yl)-7H-1,2,4-
triazolo[3,4-b][1,3,4]thiadiazine
;
_space_group_IT_number 4
_symmetry_cell_setting monoclinic
_symmetry_space_group_name_Hall 'P 2yb'
_symmetry_space_group_name_H-M 'P 1 21 1'
_atom_sites_solution_hydrogens geom
_atom_sites_solution_primary direct
_atom_sites_solution_secondary difmap
_audit_creation_method SHELXL-97
_cell_angle_alpha 90.00
_cell_angle_beta 94.681(2)
_cell_angle_gamma 90.00
_cell_formula_units_Z 2
_cell_length_a 8.5235(8)
_cell_length_b 8.0933(7)
_cell_length_c 12.3116(11)
_cell_measurement_reflns_used 2325
_cell_measurement_temperature 298(2)
_cell_measurement_theta_max 24.98
_cell_measurement_theta_min 2.52
_cell_volume 846.46(13)
_computing_cell_refinement 'SAINT (Bruker, 2002)'
_computing_data_collection 'SMART (Bruker, 2002)'
_computing_data_reduction SAINT
_computing_molecular_graphics 'SHELXTL (Bruker, 2002)'
_computing_publication_material SHELXL97
_computing_structure_refinement 'SHELXL97 (Sheldrick, 1997)'
_computing_structure_solution 'SHELXS97 (Sheldrick, 1997)'
_diffrn_ambient_temperature 298(2)
_diffrn_measured_fraction_theta_full 0.993
_diffrn_measured_fraction_theta_max 0.993
_diffrn_measurement_device_type 'Bruker APEX area-detector'
_diffrn_measurement_method '\f and \w'
_diffrn_radiation_monochromator graphite
_diffrn_radiation_source 'fine-focus sealed tube'
_diffrn_radiation_type MoK\a
_diffrn_radiation_wavelength 0.71073
_diffrn_reflns_av_R_equivalents 0.0192
_diffrn_reflns_av_sigmaI/netI 0.0299
_diffrn_reflns_limit_h_max 9
_diffrn_reflns_limit_h_min -10
_diffrn_reflns_limit_k_max 9
_diffrn_reflns_limit_k_min -6
_diffrn_reflns_limit_l_max 14
_diffrn_reflns_limit_l_min -14
_diffrn_reflns_number 4506
_diffrn_reflns_theta_full 25.20
_diffrn_reflns_theta_max 25.20
_diffrn_reflns_theta_min 1.66
_diffrn_standards_number 0
_exptl_absorpt_coefficient_mu 0.386
_exptl_absorpt_correction_T_max 0.9444
_exptl_absorpt_correction_T_min 0.9130
_exptl_absorpt_correction_type multi-scan
_exptl_absorpt_process_details '(SADABS; Bruker, 2002)'
_exptl_crystal_colour Colorless
_exptl_crystal_density_diffrn 1.573
_exptl_crystal_density_method 'not measured'
_exptl_crystal_description Block
_exptl_crystal_F_000 416
_exptl_crystal_size_max 0.24
_exptl_crystal_size_mid 0.20
_exptl_crystal_size_min 0.15
_refine_diff_density_max 0.179
_refine_diff_density_min -0.200
_refine_ls_abs_structure_details 'Flack (1983), 1633 Friedel pairs'
_refine_ls_abs_structure_Flack 0.02(6)
_refine_ls_extinction_method none
_refine_ls_goodness_of_fit_ref 1.052
_refine_ls_hydrogen_treatment constr
_refine_ls_matrix_type full
_refine_ls_number_parameters 240
_refine_ls_number_reflns 2269
_refine_ls_number_restraints 1
_refine_ls_restrained_S_all 1.052
_refine_ls_R_factor_all 0.0314
_refine_ls_R_factor_gt 0.0299
_refine_ls_shift/su_max 0.000
_refine_ls_shift/su_mean 0.000
_refine_ls_structure_factor_coef Fsqd
_refine_ls_weighting_details 'calc w=1/[\s^2^(Fo^2^)+(0.0366P)^2^+0.1355P] where P=(Fo^2^+2Fc^2^)/3'
_refine_ls_weighting_scheme calc
_refine_ls_wR_factor_gt 0.0688
_refine_ls_wR_factor_ref 0.0697
_reflns_number_gt 2172
_reflns_number_total 2269
_reflns_threshold_expression I>2\s(I)
_cod_data_source_file sj6187.cif
_cod_data_source_block I
_cod_depositor_comments
;
The following automatic conversions were performed:
'_symmetry_cell_setting' value 'Monoclinic' changed to 'monoclinic'
according to '/home/saulius/struct/CIF-dictionaries/cif_core.dic'
dictionary named 'cif_core.dic' version 2.4.1 from 2010-06-29.

Automatic conversion script
Id: cif_fix_enum 1527 2010-12-29 10:47:43Z saulius 

The following automatic conversions were performed:

'_symmetry_cell_setting' value 'Monoclinic' changed to 'monoclinic'
according to /home/saulius/struct/CIF-dictionaries/cif_core.dic
dictionary named 'cif_core.dic' version 2.4.1 from 2010-06-29.

Automatic conversion script
Id: cif_fix_values 1715 2011-07-08 13:25:40Z adriana 
;
_cod_original_sg_symbol_H-M 'P 21'
_cod_database_code 2208171
_cod_database_fobs_code 2208171

loop_
_symmetry_equiv_pos_as_xyz
'x, y, z'
'-x, y+1/2, -z'

loop_
_atom_site_label
_atom_site_fract_x
_atom_site_fract_y
_atom_site_fract_z
_atom_site_U_iso_or_equiv
_atom_site_adp_type
_atom_site_calc_flag
_atom_site_refinement_flags
_atom_site_occupancy
_atom_site_type_symbol
Cl1 0.00046(9) 1.15925(12) 1.23850(6) 0.0512(2) Uani d . 1 Cl
S1 0.30991(8) 0.36140(9) 0.90177(5) 0.03631(18) Uani d . 1 S
O1 0.6687(2) 0.8787(3) 0.73492(14) 0.0384(5) Uani d . 1 O
H1 0.7222 0.9434 0.7024 0.058 Uiso calc R 1 H
O2 0.4786(2) 1.0996(2) 0.60731(14) 0.0330(4) Uani d . 1 O
H2 0.4602 1.1866 0.6380 0.049 Uiso calc R 1 H
O3 0.2706(2) 0.8836(3) 0.49034(13) 0.0348(4) Uani d . 1 O
H3 0.3389 0.9430 0.4679 0.052 Uiso calc R 1 H
O4 0.1170(2) 1.0770(3) 0.72535(15) 0.0482(6) Uani d . 1 O
H4 0.0283 1.1102 0.7350 0.072 Uiso calc R 1 H
O5 -0.1534(2) 1.0807(3) 0.60586(16) 0.0475(6) Uani d . 1 O
H5 -0.1971 1.1458 0.5622 0.071 Uiso calc R 1 H
N1 0.3667(2) 0.7427(3) 0.87035(16) 0.0251(5) Uani d . 1 N
N2 0.4240(2) 0.6270(3) 0.80034(15) 0.0249(5) Uani d . 1 N
N3 0.4946(3) 0.5289(3) 0.64663(17) 0.0331(5) Uani d . 1 N
N4 0.4370(3) 0.3986(3) 0.70578(18) 0.0353(6) Uani d . 1 N
C1 0.1807(3) 0.9437(4) 0.9868(2) 0.0319(6) Uani d . 1 C
H1A 0.1827 0.9626 0.9124 0.038 Uiso calc R 1 H
C2 0.1046(3) 1.0541(4) 1.0501(2) 0.0359(7) Uani d . 1 C
H2A 0.0560 1.1476 1.0190 0.043 Uiso calc R 1 H
C3 0.1018(3) 1.0234(4) 1.1603(2) 0.0335(6) Uani d . 1 C
C4 0.1743(3) 0.8886(4) 1.2086(2) 0.0372(7) Uani d . 1 C
H4A 0.1724 0.8714 1.2832 0.045 Uiso calc R 1 H
C5 0.2506(3) 0.7778(4) 1.1454(2) 0.0336(6) Uani d . 1 C
H5A 0.2996 0.6853 1.1776 0.040 Uiso calc R 1 H
C6 0.2544(3) 0.8042(3) 1.0335(2) 0.0258(6) Uani d . 1 C
C7 0.3344(3) 0.6869(3) 0.96432(18) 0.0264(6) Uani d . 1 C
C8 0.3749(4) 0.5141(4) 1.0035(2) 0.0352(6) Uani d . 1 C
H8A 0.3252 0.4926 1.0702 0.042 Uiso calc R 1 H
H8B 0.4879 0.5052 1.0196 0.042 Uiso calc R 1 H
C9 0.3948(3) 0.4609(3) 0.7966(2) 0.0277(6) Uani d . 1 C
C10 0.4836(3) 0.6634(4) 0.70192(18) 0.0255(5) Uani d . 1 C
C11 0.5358(3) 0.8298(3) 0.6655(2) 0.0266(6) Uani d . 1 C
H11 0.5700 0.8175 0.5919 0.032 Uiso calc R 1 H
C12 0.4112(3) 0.9666(3) 0.6618(2) 0.0254(5) Uani d . 1 C
H12 0.3941 1.0004 0.7364 0.030 Uiso calc R 1 H
C13 0.2546(3) 0.9192(3) 0.60248(19) 0.0259(6) Uani d . 1 C
H13 0.2179 0.8184 0.6365 0.031 Uiso calc R 1 H
C14 0.1294(3) 1.0518(4) 0.6120(2) 0.0310(6) Uani d . 1 C
H14 0.1634 1.1545 0.5789 0.037 Uiso calc R 1 H
C15 -0.0291(3) 0.9991(4) 0.5567(2) 0.0381(7) Uani d . 1 C
H15A -0.0338 1.0265 0.4798 0.046 Uiso calc R 1 H
H15B -0.0412 0.8804 0.5632 0.046 Uiso calc R 1 H

loop_
_atom_site_aniso_label
_atom_site_aniso_U_11
_atom_site_aniso_U_22
_atom_site_aniso_U_33
_atom_site_aniso_U_12
_atom_site_aniso_U_13
_atom_site_aniso_U_23
Cl1 0.0444(4) 0.0593(5) 0.0514(4) 0.0082(4) 0.0134(3) -0.0255(4)
S1 0.0478(4) 0.0242(4) 0.0386(4) -0.0027(3) 0.0133(3) 0.0033(3)
O1 0.0290(9) 0.0419(13) 0.0444(10) -0.0038(10) 0.0033(8) 0.0025(10)
O2 0.0413(11) 0.0189(9) 0.0404(10) -0.0047(8) 0.0141(8) -0.0021(8)
O3 0.0380(10) 0.0397(12) 0.0278(9) -0.0073(10) 0.0086(7) -0.0054(9)
O4 0.0392(11) 0.0682(17) 0.0375(10) 0.0192(11) 0.0052(9) -0.0104(11)
O5 0.0318(10) 0.0620(16) 0.0497(12) 0.0121(10) 0.0096(9) 0.0172(11)
N1 0.0297(11) 0.0200(11) 0.0263(10) 0.0034(9) 0.0062(8) -0.0037(9)
N2 0.0307(10) 0.0209(13) 0.0239(10) 0.0039(9) 0.0074(8) -0.0008(9)
N3 0.0491(14) 0.0239(13) 0.0274(11) 0.0056(11) 0.0094(10) -0.0024(10)
N4 0.0527(14) 0.0190(14) 0.0356(12) -0.0012(11) 0.0120(10) -0.0031(10)
C1 0.0361(15) 0.0314(16) 0.0293(13) 0.0021(12) 0.0101(11) 0.0018(12)
C2 0.0363(15) 0.0315(17) 0.0409(15) 0.0061(13) 0.0088(12) 0.0002(13)
C3 0.0293(14) 0.0361(17) 0.0363(14) -0.0007(13) 0.0100(11) -0.0129(13)
C4 0.0407(15) 0.047(2) 0.0241(12) -0.0007(15) 0.0072(11) -0.0044(13)
C5 0.0351(15) 0.0338(17) 0.0320(14) 0.0042(13) 0.0030(11) 0.0021(12)
C6 0.0260(13) 0.0265(14) 0.0256(12) -0.0021(10) 0.0066(10) -0.0014(10)
C7 0.0267(12) 0.0265(15) 0.0263(12) -0.0017(11) 0.0037(10) 0.0002(11)
C8 0.0510(17) 0.0284(16) 0.0270(14) 0.0066(14) 0.0072(12) 0.0009(12)
C9 0.0330(14) 0.0206(14) 0.0301(14) 0.0001(12) 0.0069(10) -0.0005(11)
C10 0.0272(12) 0.0267(14) 0.0231(11) 0.0053(12) 0.0048(9) 0.0007(11)
C11 0.0284(13) 0.0267(16) 0.0257(12) 0.0014(11) 0.0087(10) -0.0017(10)
C12 0.0324(13) 0.0201(13) 0.0252(12) 0.0006(11) 0.0112(10) -0.0017(10)
C13 0.0309(13) 0.0213(14) 0.0266(12) -0.0011(10) 0.0085(10) 0.0017(10)
C14 0.0339(15) 0.0292(16) 0.0308(13) 0.0036(12) 0.0073(11) 0.0030(11)
C15 0.0347(15) 0.0394(19) 0.0404(15) 0.0052(13) 0.0049(12) 0.0035(13)

loop_
_atom_type_symbol
_atom_type_description
_atom_type_scat_dispersion_real
_atom_type_scat_dispersion_imag
_atom_type_scat_source
C C 0.0033 0.0016 'International Tables Vol C Tables 4.2.6.8 and 6.1.1.4'
H H 0.0000 0.0000 'International Tables Vol C Tables 4.2.6.8 and 6.1.1.4'
N N 0.0061 0.0033 'International Tables Vol C Tables 4.2.6.8 and 6.1.1.4'
O O 0.0106 0.0060 'International Tables Vol C Tables 4.2.6.8 and 6.1.1.4'
S S 0.1246 0.1234 'International Tables Vol C Tables 4.2.6.8 and 6.1.1.4'
Cl Cl 0.1484 0.1585 'International Tables Vol C Tables 4.2.6.8 and 6.1.1.4'

loop_
_geom_angle_atom_site_label_1
_geom_angle_atom_site_label_2
_geom_angle_atom_site_label_3
_geom_angle
_geom_angle_publ_flag
C9 S1 C8 94.39(13) yes
C11 O1 H1 109.5 ?
C12 O2 H2 109.5 ?
C13 O3 H3 109.5 ?
C14 O4 H4 109.5 ?
C15 O5 H5 109.5 ?
C7 N1 N2 115.5(2) yes
C9 N2 C10 105.0(2) ?
C9 N2 N1 127.8(2) yes
C10 N2 N1 124.9(2) yes
C10 N3 N4 108.57(19) yes
C9 N4 N3 106.8(2) yes
C2 C1 C6 120.5(2) ?
C2 C1 H1A 119.7 ?
C6 C1 H1A 119.7 ?
C3 C2 C1 119.0(3) ?
C3 C2 H2A 120.5 ?
C1 C2 H2A 120.5 ?
C4 C3 C2 121.9(3) ?
C4 C3 Cl1 119.5(2) ?
C2 C3 Cl1 118.6(2) ?
C3 C4 C5 119.3(2) ?
C3 C4 H4A 120.4 ?
C5 C4 H4A 120.4 ?
C4 C5 C6 120.4(3) ?
C4 C5 H5A 119.8 ?
C6 C5 H5A 119.8 ?
C1 C6 C5 119.0(2) ?
C1 C6 C7 119.8(2) ?
C5 C6 C7 121.2(2) ?
N1 C7 C6 115.6(2) ?
N1 C7 C8 123.4(2) ?
C6 C7 C8 121.0(2) ?
C7 C8 S1 111.18(18) ?
C7 C8 H8A 109.4 ?
S1 C8 H8A 109.4 ?
C7 C8 H8B 109.4 ?
S1 C8 H8B 109.4 ?
H8A C8 H8B 108.0 ?
N4 C9 N2 110.3(2) yes
N4 C9 S1 128.5(2) yes
N2 C9 S1 121.17(19) yes
N3 C10 N2 109.3(2) yes
N3 C10 C11 124.3(2) ?
N2 C10 C11 126.3(2) ?
O1 C11 C10 108.3(2) ?
O1 C11 C12 109.5(2) ?
C10 C11 C12 115.9(2) ?
O1 C11 H11 107.6 ?
C10 C11 H11 107.6 ?
C12 C11 H11 107.6 ?
O2 C12 C13 109.8(2) ?
O2 C12 C11 104.86(18) ?
C13 C12 C11 114.3(2) ?
O2 C12 H12 109.2 ?
C13 C12 H12 109.2 ?
C11 C12 H12 109.2 ?
O3 C13 C12 111.55(19) ?
O3 C13 C14 109.8(2) ?
C12 C13 C14 112.3(2) ?
O3 C13 H13 107.7 ?
C12 C13 H13 107.7 ?
C14 C13 H13 107.7 ?
O4 C14 C15 110.1(2) ?
O4 C14 C13 106.5(2) ?
C15 C14 C13 111.7(2) ?
O4 C14 H14 109.5 ?
C15 C14 H14 109.5 ?
C13 C14 H14 109.5 ?
O5 C15 C14 110.1(2) ?
O5 C15 H15A 109.6 ?
C14 C15 H15A 109.6 ?
O5 C15 H15B 109.6 ?
C14 C15 H15B 109.6 ?
H15A C15 H15B 108.2 ?

loop_
_geom_bond_atom_site_label_1
_geom_bond_atom_site_label_2
_geom_bond_distance
_geom_bond_publ_flag
Cl1 C3 1.737(3) ?
S1 C9 1.733(3) yes
S1 C8 1.814(3) yes
O1 C11 1.418(3) ?
O1 H1 0.8200 ?
O2 C12 1.416(3) ?
O2 H2 0.8200 ?
O3 C13 1.428(3) ?
O3 H3 0.8200 ?
O4 C14 1.423(3) ?
O4 H4 0.8200 ?
O5 C15 1.424(3) ?
O5 H5 0.8200 ?
N1 C7 1.293(3) yes
N1 N2 1.389(3) yes
N2 C9 1.367(3) yes
N2 C10 1.383(3) yes
N3 C10 1.291(4) yes
N3 N4 1.394(3) yes
N4 C9 1.303(3) yes
C1 C2 1.382(4) ?
C1 C6 1.393(4) ?
C1 H1A 0.9300 ?
C2 C3 1.382(4) ?
C2 H2A 0.9300 ?
C3 C4 1.366(4) ?
C4 C5 1.384(4) ?
C4 H4A 0.9300 ?
C5 C6 1.397(4) ?
C5 H5A 0.9300 ?
C6 C7 1.478(3) ?
C7 C8 1.510(4) ?
C8 H8A 0.9700 ?
C8 H8B 0.9700 ?
C10 C11 1.498(4) ?
C11 C12 1.533(4) ?
C11 H11 0.9800 ?
C12 C13 1.518(4) ?
C12 H12 0.9800 ?
C13 C14 1.524(4) ?
C13 H13 0.9800 ?
C14 C15 1.524(4) ?
C14 H14 0.9800 ?
C15 H15A 0.9700 ?
C15 H15B 0.9700 ?

loop_
_geom_hbond_atom_site_label_D
_geom_hbond_atom_site_label_H
_geom_hbond_atom_site_label_A
_geom_hbond_site_symmetry_A
_geom_hbond_distance_DH
_geom_hbond_distance_HA
_geom_hbond_distance_DA
_geom_hbond_angle_DHA
O1 H1 O5 1_655 0.82 1.99 2.809(3) 172
O2 H2 N4 1_565 0.82 1.93 2.742(3) 174
O3 H3 N3 2_656 0.82 2.19 2.964(3) 156
O3 H3 O2 . 0.82 2.37 2.803(3) 114
O4 H4 O5 . 0.82 2.14 2.631(3) 118
O5 H5 O3 2_556 0.82 2.11 2.866(3) 154

loop_
_geom_torsion_atom_site_label_1
_geom_torsion_atom_site_label_2
_geom_torsion_atom_site_label_3
_geom_torsion_atom_site_label_4
_geom_torsion
_geom_torsion_publ_flag
C7 N1 N2 C9 28.1(4) yes
C7 N1 N2 C10 -171.7(2) yes
C10 N3 N4 C9 -0.8(3) yes
C6 C1 C2 C3 -0.5(4) ?
C1 C2 C3 C4 1.1(4) ?
C1 C2 C3 Cl1 -177.9(2) ?
C2 C3 C4 C5 -1.1(4) ?
Cl1 C3 C4 C5 177.9(2) ?
C3 C4 C5 C6 0.5(4) ?
C2 C1 C6 C5 -0.2(4) ?
C2 C1 C6 C7 179.6(2) ?
C4 C5 C6 C1 0.2(4) ?
C4 C5 C6 C7 -179.6(2) ?
N2 N1 C7 C6 -172.41(19) ?
N2 N1 C7 C8 7.9(3) ?
C1 C6 C7 N1 17.7(3) ?
C5 C6 C7 N1 -162.6(2) ?
C1 C6 C7 C8 -162.7(2) ?
C5 C6 C7 C8 17.1(4) ?
N1 C7 C8 S1 -49.8(3) ?
C6 C7 C8 S1 130.6(2) ?
C9 S1 C8 C7 50.0(2) ?
N3 N4 C9 N2 -0.7(3) yes
N3 N4 C9 S1 178.1(2) yes
C10 N2 C9 N4 1.8(3) ?
N1 N2 C9 N4 165.1(2) yes
C10 N2 C9 S1 -177.09(18) ?
N1 N2 C9 S1 -13.9(4) yes
C8 S1 C9 N4 157.0(3) ?
C8 S1 C9 N2 -24.3(2) ?
N4 N3 C10 N2 2.0(3) yes
N4 N3 C10 C11 179.2(2) ?
C9 N2 C10 N3 -2.4(3) ?
N1 N2 C10 N3 -166.2(2) yes
C9 N2 C10 C11 -179.5(2) ?
N1 N2 C10 C11 16.7(4) ?
N3 C10 C11 O1 -111.5(3) ?
N2 C10 C11 O1 65.2(3) ?
N3 C10 C11 C12 125.1(3) ?
N2 C10 C11 C12 -58.2(3) ?
O1 C11 C12 O2 67.6(2) ?
C10 C11 C12 O2 -169.69(19) ?
O1 C11 C12 C13 -172.11(19) ?
C10 C11 C12 C13 -49.4(3) ?
O2 C12 C13 O3 54.8(3) ?
C11 C12 C13 O3 -62.7(3) ?
O2 C12 C13 C14 -68.9(2) ?
C11 C12 C13 C14 173.6(2) ?
O3 C13 C14 O4 178.3(2) ?
C12 C13 C14 O4 -57.0(3) ?
O3 C13 C14 C15 58.0(3) ?
C12 C13 C14 C15 -177.3(2) ?
O4 C14 C15 O5 35.4(3) ?
C13 C14 C15 O5 153.5(2) ?

loop_
_cod_related_entry_id
_cod_related_entry_database
_cod_related_entry_code
1 ChemSpider 21179736
